data_4313192
loop_
_publ_author_name
'Katharine E. Stitzer'
'Ahmed El Abed'
'Mark D. Smith'
'Matthew J. Davis'
'Seung-Joo Kim'
'Jacques Darriet'
'Hans-Conrad zur Loye'

_publ_contact_author
;
 Hanno zur Loye
 University of South Carolina
 Dept. of Chemistry and Biochemistry
 Columbia, SC 29208
;
_publ_contact_author_email ' zurloye@sc.edu '
_publ_section_title
;
 Crystal Growth of Novel Osmium-Containing Triple Perovskites
;
_journal_name_full 'Inorganic Chemistry'
_journal_page_first 947
_journal_page_last 949
_journal_paper_doi 10.1021/ic026124p
_journal_volume 42
_journal_year 2003
_chemical_formula_sum 'Ba3 Na O9 Os2'
_chemical_formula_weight 959.41
_chemical_name_systematic
; 
 ? 
;
_space_group_IT_number 194
_symmetry_cell_setting hexagonal
_symmetry_space_group_name_Hall '-P 6c 2c'
_symmetry_space_group_name_H-M 'P 63/m m c'
_atom_sites_solution_hydrogens geom
_atom_sites_solution_primary direct
_atom_sites_solution_secondary difmap
_audit_creation_method SHELXL-97
_cell_angle_alpha 90.00
_cell_angle_beta 90.00
_cell_angle_gamma 120.00
_cell_formula_units_Z 2
_cell_length_a 5.88580(10)
_cell_length_b 5.88580(10)
_cell_length_c 14.3451(5)
_cell_measurement_reflns_used 4378
_cell_measurement_temperature 293(2)
_cell_measurement_theta_max 42.604
_cell_measurement_theta_min 2.840
_cell_volume 430.373(18)
_computing_cell_refinement 'SAINT+ NT V6.02a (Bruker, 1998)'
_computing_data_collection 'SMART NT V5.625 (Bruker, 2000)'
_computing_data_reduction 'SAINT+ NT V6.02a'
_computing_molecular_graphics 'SHELXTL V5.1 (Sheldrick, 1997)'
_computing_publication_material 'SHELXTL V5.1'
_computing_structure_refinement 'SHELXL-97 (Sheldrick, 1997)'
_computing_structure_solution 'SHELXS-97 (Sheldrick, 1990)'
_diffrn_ambient_temperature 293(2)
_diffrn_measured_fraction_theta_full 1.000
_diffrn_measured_fraction_theta_max 1.000
_diffrn_measurement_device_type 'Bruker SMART APEX CCD diffractometer'
_diffrn_measurement_method 'omega scans'
_diffrn_radiation_monochromator graphite
_diffrn_radiation_source 'fine-focus sealed tube'
_diffrn_radiation_type MoK\a
_diffrn_radiation_wavelength 0.71073
_diffrn_reflns_av_R_equivalents 0.0395
_diffrn_reflns_av_sigmaI/netI 0.0192
_diffrn_reflns_limit_h_max 10
_diffrn_reflns_limit_h_min -5
_diffrn_reflns_limit_k_max 9
_diffrn_reflns_limit_k_min -11
_diffrn_reflns_limit_l_max 27
_diffrn_reflns_limit_l_min -23
_diffrn_reflns_number 6055
_diffrn_reflns_theta_full 42.60
_diffrn_reflns_theta_max 42.60
_diffrn_reflns_theta_min 2.84
_diffrn_standards_decay_% none
_exptl_absorpt_coefficient_mu 43.013
_exptl_absorpt_correction_T_max 0.1777
_exptl_absorpt_correction_T_min 0.0791
_exptl_absorpt_correction_type multi-scan
_exptl_absorpt_process_details '(SADABS, Bruker, 1997)'
_exptl_crystal_colour black
_exptl_crystal_density_diffrn 7.404
_exptl_crystal_density_method 'not measured'
_exptl_crystal_description fragment
_exptl_crystal_F_000 806
_exptl_crystal_size_max 0.12
_exptl_crystal_size_mid 0.08
_exptl_crystal_size_min 0.05
_refine_diff_density_max 3.299
_refine_diff_density_min -3.780
_refine_diff_density_rms 0.416
_refine_ls_extinction_coef 0.0118(6)
_refine_ls_extinction_expression Fc^*^=kFc[1+0.001xFc^2^\l^3^/sin(2\q)]^-1/4^
_refine_ls_extinction_method SHELXL
_refine_ls_goodness_of_fit_ref 1.234
_refine_ls_hydrogen_treatment mixed
_refine_ls_matrix_type full
_refine_ls_number_parameters 22
_refine_ls_number_reflns 648
_refine_ls_number_restraints 0
_refine_ls_restrained_S_all 1.234
_refine_ls_R_factor_all 0.0354
_refine_ls_R_factor_gt 0.0342
_refine_ls_shift/su_max 0.000
_refine_ls_shift/su_mean 0.000
_refine_ls_structure_factor_coef Fsqd
_refine_ls_weighting_details 'calc w=1/[\s^2^(Fo^2^)+(0.0245P)^2^+12.9000P] where P=(Fo^2^+2Fc^2^)/3'
_refine_ls_weighting_scheme calc
_refine_ls_wR_factor_gt 0.0786
_refine_ls_wR_factor_ref 0.0793
_reflns_number_gt 635
_reflns_number_total 648
_reflns_threshold_expression >2sigma(I)
_cod_data_source_file ic026124p-2_s1_1.cif
_cod_data_source_block k3047bs
_cod_depositor_comments
;
The following automatic conversions were performed:

'_symmetry_cell_setting' value 'Hexagonal' changed to 'hexagonal'
according to the built-in table from CIF Core dictionary named
'cif_core.dic' version 2.4.1 from 2010-06-29.

Automatic conversion script
Id: cif_fix_values 1646 2011-03-28 12:23:43Z adriana 
;
_cod_database_code 4313192

loop_
_symmetry_equiv_pos_as_xyz
'x, y, z'
'-y, x-y, z'
'-x+y, -x, z'
'-x, -y, z+1/2'
'y, -x+y, z+1/2'
'x-y, x, z+1/2'
'y, x, -z'
'x-y, -y, -z'
'-x, -x+y, -z'
'-y, -x, -z+1/2'
'-x+y, y, -z+1/2'
'x, x-y, -z+1/2'
'-x, -y, -z'
'y, -x+y, -z'
'x-y, x, -z'
'x, y, -z-1/2'
'-y, x-y, -z-1/2'
'-x+y, -x, -z-1/2'
'-y, -x, z'
'-x+y, y, z'
'x, x-y, z'
'y, x, z-1/2'
'x-y, -y, z-1/2'
'-x, -x+y, z-1/2'

loop_
_atom_site_label
_atom_site_type_symbol
_atom_site_fract_x
_atom_site_fract_y
_atom_site_fract_z
_atom_site_U_iso_or_equiv
_atom_site_adp_type
_atom_site_occupancy
_atom_site_symmetry_multiplicity
_atom_site_calc_flag
_atom_site_refinement_flags
_atom_site_disorder_assembly
_atom_site_disorder_group
Ba1 Ba 0.6667 0.3333 0.08832(6) 0.01168(14) Uani 1 6 d S . .
Ba2 Ba 0.0000 0.0000 0.2500 0.00961(16) Uani 1 12 d S . .
Na1 Na 0.0000 0.0000 0.0000 0.0112(12) Uani 1 12 d S . .
Os1 Os 0.3333 0.6667 0.16115(3) 0.00608(11) Uani 1 6 d S . .
O1 O 0.1808(5) 0.3617(11) 0.0910(4) 0.0116(9) Uani 1 2 d S . .
O2 O 0.0206(16) 0.5103(8) 0.2500 0.0116(12) Uani 1 4 d S . .

loop_
_atom_site_aniso_label
_atom_site_aniso_U_11
_atom_site_aniso_U_22
_atom_site_aniso_U_33
_atom_site_aniso_U_23
_atom_site_aniso_U_13
_atom_site_aniso_U_12
Ba1 0.00964(17) 0.00964(17) 0.0157(3) 0.000 0.000 0.00482(9)
Ba2 0.0081(2) 0.0081(2) 0.0127(3) 0.000 0.000 0.00403(10)
Na1 0.0122(19) 0.0122(19) 0.009(3) 0.000 0.000 0.0061(9)
Os1 0.00500(12) 0.00500(12) 0.00822(16) 0.000 0.000 0.00250(6)
O1 0.0149(17) 0.0057(18) 0.0112(17) -0.0039(15) -0.0020(8) 0.0028(9)
O2 0.006(3) 0.015(2) 0.011(2) 0.000 0.000 0.0030(13)

loop_
_atom_type_symbol
_atom_type_description
_atom_type_scat_dispersion_real
_atom_type_scat_dispersion_imag
_atom_type_scat_source
O O 0.0106 0.0060 'International Tables Vol C Tables 4.2.6.8 and 6.1.1.4'
Na Na 0.0362 0.0249 'International Tables Vol C Tables 4.2.6.8 and 6.1.1.4'
Ba Ba -0.3244 2.2819 'International Tables Vol C Tables 4.2.6.8 and 6.1.1.4'
Os Os -1.2165 7.6030 'International Tables Vol C Tables 4.2.6.8 and 6.1.1.4'

loop_
_geom_angle_atom_site_label_1
_geom_angle_atom_site_label_2
_geom_angle_atom_site_label_3
_geom_angle
_geom_angle_site_symmetry_1
_geom_angle_site_symmetry_3
_geom_angle_publ_flag
O2 Ba1 O2 64.2(2) 1_655 3 ?
O2 Ba1 O2 64.2(2) 1_655 2_665 ?
O2 Ba1 O2 64.2(2) 3 2_665 ?
O2 Ba1 O1 91.12(11) 1_655 2_655 ?
O2 Ba1 O1 56.18(15) 3 2_655 ?
O2 Ba1 O1 120.36(14) 2_665 2_655 ?
O2 Ba1 O1 56.18(15) 1_655 3_665 ?
O2 Ba1 O1 120.36(14) 3 3_665 ?
O2 Ba1 O1 91.12(11) 2_665 3_665 ?
O1 Ba1 O1 119.983(5) 2_655 3_665 ?
O2 Ba1 O1 56.18(15) 1_655 1_655 ?
O2 Ba1 O1 91.12(11) 3 1_655 ?
O2 Ba1 O1 120.36(14) 2_665 1_655 ?
O1 Ba1 O1 65.6(2) 2_655 1_655 ?
O1 Ba1 O1 54.4(2) 3_665 1_655 ?
O2 Ba1 O1 120.36(14) 1_655 3 ?
O2 Ba1 O1 56.18(15) 3 3 ?
O2 Ba1 O1 91.12(11) 2_665 3 ?
O1 Ba1 O1 54.4(2) 2_655 3 ?
O1 Ba1 O1 174.2(2) 3_665 3 ?
O1 Ba1 O1 119.983(5) 1_655 3 ?
O2 Ba1 O1 91.12(11) 1_655 2_665 ?
O2 Ba1 O1 120.36(14) 3 2_665 ?
O2 Ba1 O1 56.18(15) 2_665 2_665 ?
O1 Ba1 O1 174.2(2) 2_655 2_665 ?
O1 Ba1 O1 65.6(2) 3_665 2_665 ?
O1 Ba1 O1 119.983(5) 1_655 2_665 ?
O1 Ba1 O1 119.983(5) 3 2_665 ?
O2 Ba1 O1 120.36(14) 1_655 . ?
O2 Ba1 O1 91.12(11) 3 . ?
O2 Ba1 O1 56.18(15) 2_665 . ?
O1 Ba1 O1 119.983(5) 2_655 . ?
O1 Ba1 O1 119.983(5) 3_665 . ?
O1 Ba1 O1 174.2(2) 1_655 . ?
O1 Ba1 O1 65.6(2) 3 . ?
O1 Ba1 O1 54.4(2) 2_665 . ?
O2 Ba1 O1 121.12(13) 1_655 15_655 ?
O2 Ba1 O1 121.12(13) 3 15_655 ?
O2 Ba1 O1 173.27(16) 2_665 15_655 ?
O1 Ba1 O1 64.96(17) 2_655 15_655 ?
O1 Ba1 O1 89.20(11) 3_665 15_655 ?
O1 Ba1 O1 64.96(17) 1_655 15_655 ?
O1 Ba1 O1 89.20(11) 3 15_655 ?
O1 Ba1 O1 118.12(8) 2_665 15_655 ?
O1 Ba1 O1 118.12(8) . 15_655 ?
O2 Ba1 O1 173.27(16) 1_655 14 ?
O2 Ba1 O1 121.12(13) 3 14 ?
O2 Ba1 O1 121.12(13) 2_665 14 ?
O1 Ba1 O1 89.20(11) 2_655 14 ?
O1 Ba1 O1 118.12(8) 3_665 14 ?
O1 Ba1 O1 118.12(8) 1_655 14 ?
O1 Ba1 O1 64.96(17) 3 14 ?
O1 Ba1 O1 89.20(11) 2_665 14 ?
O1 Ba1 O1 64.96(17) . 14 ?
O1 Ba1 O1 53.21(16) 15_655 14 ?
O2 Ba1 O1 121.12(13) 1_655 13_665 ?
O2 Ba1 O1 173.27(16) 3 13_665 ?
O2 Ba1 O1 121.12(13) 2_665 13_665 ?
O1 Ba1 O1 118.12(8) 2_655 13_665 ?
O1 Ba1 O1 64.96(17) 3_665 13_665 ?
O1 Ba1 O1 89.20(11) 1_655 13_665 ?
O1 Ba1 O1 118.12(8) 3 13_665 ?
O1 Ba1 O1 64.96(17) 2_665 13_665 ?
O1 Ba1 O1 89.20(11) . 13_665 ?
O1 Ba1 O1 53.21(16) 15_655 13_665 ?
O1 Ba1 O1 53.21(16) 14 13_665 ?
O1 Ba2 O1 143.36(8) 16_556 2 ?
O1 Ba2 O1 65.98(16) 16_556 18_556 ?
O1 Ba2 O1 143.36(8) 2 18_556 ?
O1 Ba2 O1 143.36(8) 16_556 3 ?
O1 Ba2 O1 65.98(16) 2 3 ?
O1 Ba2 O1 102.1(2) 18_556 3 ?
O1 Ba2 O1 102.1(2) 16_556 . ?
O1 Ba2 O1 65.98(16) 2 . ?
O1 Ba2 O1 143.36(8) 18_556 . ?
O1 Ba2 O1 65.98(16) 3 . ?
O1 Ba2 O1 65.98(16) 16_556 17_556 ?
O1 Ba2 O1 102.1(2) 2 17_556 ?
O1 Ba2 O1 65.98(16) 18_556 17_556 ?
O1 Ba2 O1 143.36(8) 3 17_556 ?
O1 Ba2 O1 143.36(8) . 17_556 ?
O1 Ba2 O2 56.27(10) 16_556 2_665 ?
O1 Ba2 O2 122.20(10) 2 2_665 ?
O1 Ba2 O2 91.28(10) 18_556 2_665 ?
O1 Ba2 O2 91.28(10) 3 2_665 ?
O1 Ba2 O2 56.27(10) . 2_665 ?
O1 Ba2 O2 122.20(10) 17_556 2_665 ?
O1 Ba2 O2 91.28(10) 16_556 3_455 ?
O1 Ba2 O2 56.27(10) 2 3_455 ?
O1 Ba2 O2 122.20(10) 18_556 3_455 ?
O1 Ba2 O2 122.20(10) 3 3_455 ?
O1 Ba2 O2 91.28(10) . 3_455 ?
O1 Ba2 O2 56.27(10) 17_556 3_455 ?
O2 Ba2 O2 120.0 2_665 3_455 ?
O1 Ba2 O2 122.20(10) 16_556 1_545 ?
O1 Ba2 O2 91.28(10) 2 1_545 ?
O1 Ba2 O2 56.27(10) 18_556 1_545 ?
O1 Ba2 O2 56.27(10) 3 1_545 ?
O1 Ba2 O2 122.20(10) . 1_545 ?
O1 Ba2 O2 91.28(10) 17_556 1_545 ?
O2 Ba2 O2 120.000(1) 2_665 1_545 ?
O2 Ba2 O2 120.000(1) 3_455 1_545 ?
O1 Ba2 O2 122.20(10) 16_556 2 ?
O1 Ba2 O2 56.27(10) 2 2 ?
O1 Ba2 O2 91.28(10) 18_556 2 ?
O1 Ba2 O2 91.28(10) 3 2 ?
O1 Ba2 O2 122.20(10) . 2 ?
O1 Ba2 O2 56.27(10) 17_556 2 ?
O2 Ba2 O2 175.9(3) 2_665 2 ?
O2 Ba2 O2 55.9(3) 3_455 2 ?
O2 Ba2 O2 64.1(3) 1_545 2 ?
O1 Ba2 O2 56.27(10) 16_556 . ?
O1 Ba2 O2 91.28(10) 2 . ?
O1 Ba2 O2 122.20(10) 18_556 . ?
O1 Ba2 O2 122.20(10) 3 . ?
O1 Ba2 O2 56.27(10) . . ?
O1 Ba2 O2 91.28(10) 17_556 . ?
O2 Ba2 O2 55.9(3) 2_665 . ?
O2 Ba2 O2 64.1(3) 3_455 . ?
O2 Ba2 O2 175.9(3) 1_545 . ?
O2 Ba2 O2 120.0 2 . ?
O1 Ba2 O2 91.28(10) 16_556 3 ?
O1 Ba2 O2 122.20(10) 2 3 ?
O1 Ba2 O2 56.27(10) 18_556 3 ?
O1 Ba2 O2 56.27(10) 3 3 ?
O1 Ba2 O2 91.28(10) . 3 ?
O1 Ba2 O2 122.20(10) 17_556 3 ?
O2 Ba2 O2 64.1(3) 2_665 3 ?
O2 Ba2 O2 175.9(3) 3_455 3 ?
O2 Ba2 O2 55.9(3) 1_545 3 ?
O2 Ba2 O2 120.000(1) 2 3 ?
O2 Ba2 O2 120.000(2) . 3 ?
O1 Na1 O1 180.0(3) . 13 ?
O1 Na1 O1 89.93(19) . 3 ?
O1 Na1 O1 90.07(19) 13 3 ?
O1 Na1 O1 89.93(19) . 2 ?
O1 Na1 O1 90.07(19) 13 2 ?
O1 Na1 O1 89.93(19) 3 2 ?
O1 Na1 O1 90.07(19) . 14 ?
O1 Na1 O1 89.93(19) 13 14 ?
O1 Na1 O1 90.07(19) 3 14 ?
O1 Na1 O1 180.0(2) 2 14 ?
O1 Na1 O1 90.07(19) . 15 ?
O1 Na1 O1 89.93(19) 13 15 ?
O1 Na1 O1 180.0(2) 3 15 ?
O1 Na1 O1 90.07(19) 2 15 ?
O1 Na1 O1 89.93(19) 14 15 ?
O1 Na1 Ba2 54.68(14) . . ?
O1 Na1 Ba2 125.32(14) 13 . ?
O1 Na1 Ba2 54.68(14) 3 . ?
O1 Na1 Ba2 54.68(14) 2 . ?
O1 Na1 Ba2 125.32(14) 14 . ?
O1 Na1 Ba2 125.32(14) 15 . ?
O1 Na1 Ba2 125.32(14) . 13 ?
O1 Na1 Ba2 54.68(14) 13 13 ?
O1 Na1 Ba2 125.32(14) 3 13 ?
O1 Na1 Ba2 125.32(14) 2 13 ?
O1 Na1 Ba2 54.68(14) 14 13 ?
O1 Na1 Ba2 54.68(14) 15 13 ?
Ba2 Na1 Ba2 180.0 . 13 ?
O1 Na1 Ba1 54.251(6) . 1_455 ?
O1 Na1 Ba1 125.749(6) 13 1_455 ?
O1 Na1 Ba1 124.24(14) 3 1_455 ?
O1 Na1 Ba1 54.251(6) 2 1_455 ?
O1 Na1 Ba1 125.749(6) 14 1_455 ?
O1 Na1 Ba1 55.76(14) 15 1_455 ?
Ba2 Na1 Ba1 69.553(12) . 1_455 ?
Ba2 Na1 Ba1 110.447(12) 13 1_455 ?
O1 Na1 Ba1 125.749(6) . 13_655 ?
O1 Na1 Ba1 54.251(6) 13 13_655 ?
O1 Na1 Ba1 55.76(14) 3 13_655 ?
O1 Na1 Ba1 125.749(6) 2 13_655 ?
O1 Na1 Ba1 54.251(6) 14 13_655 ?
O1 Na1 Ba1 124.24(14) 15 13_655 ?
Ba2 Na1 Ba1 110.447(12) . 13_655 ?
Ba2 Na1 Ba1 69.553(12) 13 13_655 ?
Ba1 Na1 Ba1 180.00(2) 1_455 13_655 ?
O1 Na1 Ba1 125.749(6) . 13 ?
O1 Na1 Ba1 54.251(6) 13 13 ?
O1 Na1 Ba1 125.749(6) 3 13 ?
O1 Na1 Ba1 55.76(14) 2 13 ?
O1 Na1 Ba1 124.24(14) 14 13 ?
O1 Na1 Ba1 54.251(6) 15 13 ?
Ba2 Na1 Ba1 110.447(12) . 13 ?
Ba2 Na1 Ba1 69.553(12) 13 13 ?
Ba1 Na1 Ba1 71.522(12) 1_455 13 ?
Ba1 Na1 Ba1 108.478(12) 13_655 13 ?
O1 Na1 Ba1 54.251(6) . . ?
O1 Na1 Ba1 125.749(6) 13 . ?
O1 Na1 Ba1 54.251(6) 3 . ?
O1 Na1 Ba1 124.24(14) 2 . ?
O1 Na1 Ba1 55.76(14) 14 . ?
O1 Na1 Ba1 125.749(6) 15 . ?
Ba2 Na1 Ba1 69.553(12) . . ?
Ba2 Na1 Ba1 110.447(12) 13 . ?
Ba1 Na1 Ba1 108.478(12) 1_455 . ?
Ba1 Na1 Ba1 71.522(12) 13_655 . ?
Ba1 Na1 Ba1 180.00(2) 13 . ?
O1 Os1 O1 93.3(2) 3_565 . ?
O1 Os1 O1 93.3(2) 3_565 2_665 ?
O1 Os1 O1 93.3(2) . 2_665 ?
O1 Os1 O2 90.64(16) 3_565 3_565 ?
O1 Os1 O2 174.3(2) . 3_565 ?
O1 Os1 O2 90.64(16) 2_665 3_565 ?
O1 Os1 O2 90.64(16) 3_565 . ?
O1 Os1 O2 90.64(16) . . ?
O1 Os1 O2 174.3(2) 2_665 . ?
O2 Os1 O2 85.1(2) 3_565 . ?
O1 Os1 O2 174.3(2) 3_565 2_665 ?
O1 Os1 O2 90.64(16) . 2_665 ?
O1 Os1 O2 90.64(16) 2_665 2_665 ?
O2 Os1 O2 85.1(2) 3_565 2_665 ?
O2 Os1 O2 85.1(2) . 2_665 ?
O1 Os1 Os1 122.90(17) 3_565 16_556 ?
O1 Os1 Os1 122.90(17) . 16_556 ?
O1 Os1 Os1 122.90(17) 2_665 16_556 ?
O2 Os1 Os1 51.36(15) 3_565 16_556 ?
O2 Os1 Os1 51.36(15) . 16_556 ?
O2 Os1 Os1 51.36(14) 2_665 16_556 ?
O1 Os1 Ba1 55.882(8) 3_565 1_455 ?
O1 Os1 Ba1 55.882(7) . 1_455 ?
O1 Os1 Ba1 130.01(17) 2_665 1_455 ?
O2 Os1 Ba1 123.835(14) 3_565 1_455 ?
O2 Os1 Ba1 55.73(15) . 1_455 ?
O2 Os1 Ba1 123.835(15) 2_665 1_455 ?
Os1 Os1 Ba1 107.090(14) 16_556 1_455 ?
O1 Os1 Ba1 55.882(8) 3_565 1_565 ?
O1 Os1 Ba1 130.01(17) . 1_565 ?
O1 Os1 Ba1 55.882(7) 2_665 1_565 ?
O2 Os1 Ba1 55.73(15) 3_565 1_565 ?
O2 Os1 Ba1 123.835(15) . 1_565 ?
O2 Os1 Ba1 123.835(15) 2_665 1_565 ?
Os1 Os1 Ba1 107.090(14) 16_556 1_565 ?
Ba1 Os1 Ba1 111.744(13) 1_455 1_565 ?
O1 Os1 Ba1 130.01(17) 3_565 . ?
O1 Os1 Ba1 55.882(7) . . ?
O1 Os1 Ba1 55.882(7) 2_665 . ?
O2 Os1 Ba1 123.835(15) 3_565 . ?
O2 Os1 Ba1 123.835(15) . . ?
O2 Os1 Ba1 55.73(14) 2_665 . ?
Os1 Os1 Ba1 107.090(14) 16_556 . ?
Ba1 Os1 Ba1 111.744(13) 1_455 . ?
Ba1 Os1 Ba1 111.744(13) 1_565 . ?
O1 Os1 Ba1 57.10(17) 3_565 13_665 ?
O1 Os1 Ba1 57.10(17) . 13_665 ?
O1 Os1 Ba1 57.10(17) 2_665 13_665 ?
O2 Os1 Ba1 128.64(15) 3_565 13_665 ?
O2 Os1 Ba1 128.64(15) . 13_665 ?
O2 Os1 Ba1 128.64(14) 2_665 13_665 ?
Os1 Os1 Ba1 180.0 16_556 13_665 ?
Ba1 Os1 Ba1 72.910(14) 1_455 13_665 ?
Ba1 Os1 Ba1 72.910(14) 1_565 13_665 ?
Ba1 Os1 Ba1 72.910(14) . 13_665 ?
O1 Os1 Ba2 53.46(17) 3_565 1_565 ?
O1 Os1 Ba2 125.720(9) . 1_565 ?
O1 Os1 Ba2 125.720(9) 2_665 1_565 ?
O2 Os1 Ba2 54.201(5) 3_565 1_565 ?
O2 Os1 Ba2 54.201(5) . 1_565 ?
O2 Os1 Ba2 120.80(14) 2_665 1_565 ?
Os1 Os1 Ba2 69.441(6) 16_556 1_565 ?
Ba1 Os1 Ba2 69.862(6) 1_455 1_565 ?
Ba1 Os1 Ba2 69.862(6) 1_565 1_565 ?
Ba1 Os1 Ba2 176.531(18) . 1_565 ?
Ba1 Os1 Ba2 110.559(6) 13_665 1_565 ?
Os1 O1 Na1 177.6(3) . . ?
Os1 O1 Ba2 96.1(2) . . ?
Na1 O1 Ba2 86.36(17) . . ?
Os1 O1 Ba1 92.77(10) . 1_455 ?
Na1 O1 Ba1 87.27(10) . 1_455 ?
Ba2 O1 Ba1 88.83(11) . 1_455 ?
Os1 O1 Ba1 92.77(10) . . ?
Na1 O1 Ba1 87.27(10) . . ?
Ba2 O1 Ba1 88.83(11) . . ?
Ba1 O1 Ba1 174.2(2) 1_455 . ?
Os1 O1 Ba1 91.8(2) . 13_665 ?
Na1 O1 Ba1 85.82(16) . 13_665 ?
Ba2 O1 Ba1 172.2(2) . 13_665 ?
Ba1 O1 Ba1 90.80(11) 1_455 13_665 ?
Ba1 O1 Ba1 90.80(11) . 13_665 ?
Os1 O2 Os1 77.3(3) 16_556 . ?
Os1 O2 Ba1 166.5(3) 16_556 1_455 ?
Os1 O2 Ba1 89.23(2) . 1_455 ?
Os1 O2 Ba1 89.23(2) 16_556 16_456 ?
Os1 O2 Ba1 166.5(3) . 16_456 ?
Ba1 O2 Ba1 104.2(3) 1_455 16_456 ?
Os1 O2 Ba2 91.59(12) 16_556 1_565 ?
Os1 O2 Ba2 91.59(12) . 1_565 ?
Ba1 O2 Ba2 88.75(10) 1_455 1_565 ?
Ba1 O2 Ba2 88.75(10) 16_456 1_565 ?
Os1 O2 Ba2 91.59(12) 16_556 . ?
Os1 O2 Ba2 91.59(12) . . ?
Ba1 O2 Ba2 88.75(10) 1_455 . ?
Ba1 O2 Ba2 88.75(10) 16_456 . ?
Ba2 O2 Ba2 175.9(3) 1_565 . ?

loop_
_geom_bond_atom_site_label_1
_geom_bond_atom_site_label_2
_geom_bond_distance
_geom_bond_site_symmetry_2
_geom_bond_publ_flag
Ba1 O2 2.938(5) 1_655 ?
Ba1 O2 2.938(5) 3 ?
Ba1 O2 2.938(5) 2_665 ?
Ba1 O1 2.9467(3) 2_655 ?
Ba1 O1 2.9467(3) 3_665 ?
Ba1 O1 2.9467(3) 1_655 ?
Ba1 O1 2.9467(3) 3 ?
Ba1 O1 2.9467(3) 2_665 ?
Ba1 O1 2.9467(3) . ?
Ba1 O1 3.006(5) 15_655 ?
Ba1 O1 3.006(5) 14 ?
Ba1 O1 3.006(5) 13_665 ?
Ba2 O1 2.932(5) 16_556 ?
Ba2 O1 2.932(5) 2 ?
Ba2 O1 2.932(5) 18_556 ?
Ba2 O1 2.932(5) 3 ?
Ba2 O1 2.932(5) . ?
Ba2 O1 2.932(5) 17_556 ?
Ba2 O2 2.9448(3) 2_665 ?
Ba2 O2 2.9448(3) 3_455 ?
Ba2 O2 2.9448(3) 1_545 ?
Ba2 O2 2.9448(3) 2 ?
Ba2 O2 2.9448(3) . ?
Ba2 O2 2.9448(3) 3 ?
Na1 O1 2.259(5) . ?
Na1 O1 2.259(5) 13 ?
Na1 O1 2.259(5) 3 ?
Na1 O1 2.259(5) 2 ?
Na1 O1 2.259(5) 14 ?
Na1 O1 2.259(5) 15 ?
Na1 Ba2 3.58627(13) 13 ?
Na1 Ba1 3.6267(3) 1_455 ?
Na1 Ba1 3.6267(3) 13_655 ?
Na1 Ba1 3.6267(3) 13 ?
Os1 O1 1.852(5) 3_565 ?
Os1 O1 1.852(5) . ?
Os1 O1 1.852(5) 2_665 ?
Os1 O2 2.041(6) 3_565 ?
Os1 O2 2.041(6) . ?
Os1 O2 2.041(6) 2_665 ?
Os1 Os1 2.5490(8) 16_556 ?
Os1 Ba1 3.5552(3) 1_455 ?
Os1 Ba1 3.5552(3) 1_565 ?
Os1 Ba1 3.5787(9) 13_665 ?
Os1 Ba2 3.62932(15) 1_565 ?
O1 Ba1 2.9467(3) 1_455 ?
O1 Ba1 3.006(5) 13_665 ?
O2 Os1 2.041(6) 16_556 ?
O2 Ba1 2.938(5) 1_455 ?
O2 Ba1 2.938(5) 16_456 ?
O2 Ba2 2.9448(3) 1_565 ?
